data_7717753
loop_
_publ_author_name
'Chen, Duyong'
'Yi, Cheng'
'Li, Xin-Feng'
'Zhou, Ren-He'
'Zhang, Liyan'
'Cai, Rui'
'Meng, Yin-Shan'
'Liu, Tao'

_publ_section_title
;
 A Mononuclear Iron (II) Complex Constructed by Complementary Ligand Pair
 Exhibits Intrinsic Luminescence-Spin Crossover Coupling
;
_journal_name_full 'Dalton Transactions'
_journal_paper_doi 10.1039/D4DT03177F
_journal_year 2025
_chemical_formula_moiety 'C49 H40 N8 O6 Zn, H2 O, 2(B F4)'
_chemical_formula_sum 'C49 H42 B2 F8 N8 O7 Zn'
_chemical_formula_weight 1093.89
_space_group_crystal_system orthorhombic
_space_group_IT_number 61
_space_group_name_Hall '-P 2ac 2ab'
_space_group_name_H-M_alt 'P b c a'
_atom_sites_solution_hydrogens mixed
_atom_sites_solution_primary dual
_audit_creation_date 2024-10-31
_audit_creation_method
;
Olex2 1.5
(compiled 2023.08.24 svn.re1ec1418 for OlexSys, GUI svn.r6928)
;
_audit_update_record
;
2024-11-04 deposited with the CCDC.	2025-01-03 downloaded from the CCDC.
;
_cell_angle_alpha 90
_cell_angle_beta 90
_cell_angle_gamma 90
_cell_formula_units_Z 8
_cell_length_a 16.1487(13)
_cell_length_b 20.9213(15)
_cell_length_c 28.5186(19)
_cell_measurement_reflns_used 9047
_cell_measurement_temperature 299.5
_cell_measurement_theta_max 24.45
_cell_measurement_theta_min 2.41
_cell_volume 9635.1(12)
_computing_cell_refinement 'SAINT V8.40A (Bruker, 2019)'
_computing_data_reduction 'SAINT V8.40A (Bruker, 2019)'
_computing_molecular_graphics 'Olex2 1.5 (Dolomanov et al., 2009)'
_computing_publication_material 'Olex2 1.5 (Dolomanov et al., 2009)'
_computing_structure_refinement 'SHELXL 2018/3 (Sheldrick, 2015)'
_computing_structure_solution 'SHELXT 2014/5 (Sheldrick, 2014)'
_diffrn_ambient_temperature 299.5
_diffrn_measured_fraction_theta_full 0.997
_diffrn_measured_fraction_theta_max 0.994
_diffrn_measurement_device_type 'Bruker APEX-II CCD'
_diffrn_measurement_method '\f and \w scans'
_diffrn_radiation_type MoK\a
_diffrn_radiation_wavelength 0.71073
_diffrn_reflns_av_R_equivalents 0.0750
_diffrn_reflns_av_unetI/netI 0.0477
_diffrn_reflns_Laue_measured_fraction_full 0.997
_diffrn_reflns_Laue_measured_fraction_max 0.994
_diffrn_reflns_limit_h_max 19
_diffrn_reflns_limit_h_min -19
_diffrn_reflns_limit_k_max 23
_diffrn_reflns_limit_k_min -25
_diffrn_reflns_limit_l_max 31
_diffrn_reflns_limit_l_min -35
_diffrn_reflns_number 57204
_diffrn_reflns_point_group_measured_fraction_full 0.997
_diffrn_reflns_point_group_measured_fraction_max 0.994
_diffrn_reflns_theta_full 25.242
_diffrn_reflns_theta_max 26.068
_diffrn_reflns_theta_min 2.415
_diffrn_source_current 1.4
_diffrn_source_power 0.07
_diffrn_source_voltage 50.0
_diffrn_standards_number 0
_exptl_absorpt_coefficient_mu 0.603
_exptl_absorpt_correction_T_max 0.7453
_exptl_absorpt_correction_T_min 0.6563
_exptl_absorpt_correction_type none
_exptl_absorpt_process_details
;
SADABS-2016/2 (Bruker,2016/2) was used for absorption correction.
wR2(int) was 0.1155 before and 0.0582 after correction.
The Ratio of minimum to maximum transmission is 0.8806.
The \l/2 correction factor is Not present.
;
_exptl_crystal_colour 'clear colourless'
_exptl_crystal_colour_lustre clear
_exptl_crystal_colour_primary colourless
_exptl_crystal_density_diffrn 1.508
_exptl_crystal_description block
_exptl_crystal_F_000 4480
_exptl_crystal_size_max 0.7
_exptl_crystal_size_mid 0.6
_exptl_crystal_size_min 0.5
_refine_diff_density_max 0.344
_refine_diff_density_min -0.401
_refine_diff_density_rms 0.050
_refine_ls_extinction_method none
_refine_ls_goodness_of_fit_ref 1.017
_refine_ls_hydrogen_treatment constr
_refine_ls_matrix_type full
_refine_ls_number_parameters 684
_refine_ls_number_reflns 9482
_refine_ls_number_restraints 0
_refine_ls_restrained_S_all 1.017
_refine_ls_R_factor_all 0.0918
_refine_ls_R_factor_gt 0.0489
_refine_ls_shift/su_max 0.002
_refine_ls_shift/su_mean 0.000
_refine_ls_structure_factor_coef Fsqd
_refine_ls_weighting_details 'w=1/[\s^2^(Fo^2^)+(0.0644P)^2^+5.6761P] where P=(Fo^2^+2Fc^2^)/3'
_refine_ls_weighting_scheme calc
_refine_ls_wR_factor_gt 0.1179
_refine_ls_wR_factor_ref 0.1414
_reflns_Friedel_coverage 0.000
_reflns_number_gt 6148
_reflns_number_total 9482
_reflns_threshold_expression 'I > 2\s(I)'
_cod_data_source_file d4dt03177f2.cif
_cod_data_source_block 1_CCDC1
_cod_database_code 7717753
_shelx_shelxl_version_number 2018/3
_shelx_space_group_comment
;
The symmetry employed for this shelxl refinement is uniquely defined
by the following loop, which should always be used as a source of
symmetry information in preference to the above space-group names.
They are only intended as comments.
;
_shelx_estimated_absorpt_t_max 0.753
_shelx_estimated_absorpt_t_min 0.678
_olex2_refinement_description
;
1. Fixed Uiso
 At 1.2 times of:
  All C(H) groups
 At 1.5 times of:
  All C(H,H,H) groups, All O(H) groups, All O(H,H) groups
2.a Free rotating group:
 O2(H2A,H2B)
2.b Aromatic/amide H refined with riding coordinates:
 C00O(H00O), C00R(H00R), C00W(H00W), C00Z(H00Z), C011(H011), C013(H013),
 C015(H015), C017(H017), C019(H019), C01C(H01C), C01D(H01D), C01E(H01E),
 C01G(H01G), C01H(H01H), C01I(H01I), C01J(H01J), C01L(H01L), C01M(H01M),
 C01P(H01P), C01Q(H01Q), C01R(H01R), C01S(H01S), C01T(H01T), C01U(H01U),
 C01X(H01X), C01Z(H01Z), C020(H020)
2.c Idealised Me refined as rotating group:
 C01V(H01A,H01B,H01F), C01Y(H01K,H01N,H01O), C022(H02A,H02B,H02C), C023(H02D,
 H02E,H02F)
2.d Idealised tetrahedral OH refined as rotating group:
 O10(H10)
;
_olex2_submission_special_instructions 'No special instructions were received'

loop_
_space_group_symop_operation_xyz
'x, y, z'
'-x+1/2, -y, z+1/2'
'-x, y+1/2, -z+1/2'
'x+1/2, -y+1/2, -z'
'-x, -y, -z'
'x-1/2, y, -z-1/2'
'x, -y-1/2, z-1/2'
'-x-1/2, y-1/2, z'

loop_
_atom_site_label
_atom_site_type_symbol
_atom_site_fract_x
_atom_site_fract_y
_atom_site_fract_z
_atom_site_U_iso_or_equiv
_atom_site_adp_type
_atom_site_occupancy
_atom_site_site_symmetry_order
_atom_site_calc_flag
_atom_site_refinement_flags_posn
_atom_site_refinement_flags_adp
_atom_site_refinement_flags_occupancy
_atom_site_disorder_assembly
_atom_site_disorder_group
Zn01 Zn 0.14589(2) 0.59114(2) 0.63048(2) 0.04632(13) Uani 1 1 d . . . . .
O002 O 0.24218(14) 0.39312(11) 0.59934(8) 0.0619(6) Uani 1 1 d . . . . .
N1 N 0.09883(14) 0.52099(11) 0.57346(8) 0.0382(5) Uani 1 1 d . . . . .
N2 N 0.02525(14) 0.61352(11) 0.62359(8) 0.0393(5) Uani 1 1 d . . . . .
N3 N 0.12917(15) 0.67391(11) 0.68123(8) 0.0406(6) Uani 1 1 d . . . . .
O11 O 0.20934(14) 0.55588(12) 0.48888(8) 0.0648(6) Uani 1 1 d . . . . .
N5 N 0.26881(15) 0.56073(12) 0.63837(8) 0.0431(6) Uani 1 1 d . . . . .
N00C N 0.29865(16) 0.63634(13) 0.58370(9) 0.0516(7) Uani 1 1 d . . . . .
N4 N 0.14187(15) 0.51105(13) 0.67957(9) 0.0469(6) Uani 1 1 d . . . . .
N00F N 0.21793(15) 0.48684(13) 0.69011(8) 0.0469(6) Uani 1 1 d . . . . .
N6 N 0.21575(16) 0.65006(13) 0.58416(9) 0.0525(7) Uani 1 1 d . . . . .
O13 O 0.33638(15) 0.73645(15) 0.67477(10) 0.0812(8) Uani 1 1 d . . . . .
O10 O 0.51639(16) 0.43028(16) 0.66334(10) 0.0839(8) Uani 1 1 d . . . . .
H10 H 0.559554 0.411354 0.657283 0.126 Uiso 1 1 calc R U . . .
C00M C 0.01496(17) 0.51988(13) 0.57589(9) 0.0386(6) Uani 1 1 d . . . . .
O00N O 0.55924(16) 0.49690(16) 0.60747(10) 0.0867(9) Uani 1 1 d . . . . .
C00O C -0.08611(18) 0.68449(14) 0.63856(10) 0.0430(7) Uani 1 1 d . . . . .
H00O H -0.105519 0.721301 0.653168 0.052 Uiso 1 1 calc R U . . .
C00P C -0.02499(17) 0.57652(13) 0.59743(9) 0.0381(6) Uani 1 1 d . . . . .
C00Q C -0.00434(17) 0.66627(14) 0.64428(10) 0.0407(7) Uani 1 1 d . . . . .
C00R C -0.03153(19) 0.46927(14) 0.55895(11) 0.0475(7) Uani 1 1 d . . . . .
H00R H -0.089011 0.469877 0.560927 0.057 Uiso 1 1 calc R U . . .
O12 O 0.1787(3) 0.60530(15) 0.77119(11) 0.1031(11) Uani 1 1 d . . . . .
C00T C -0.13953(17) 0.64803(14) 0.61104(10) 0.0411(7) Uani 1 1 d . . . . .
C00U C 0.26276(19) 0.51379(16) 0.50942(10) 0.0499(8) Uani 1 1 d . . . . .
C00V C 0.28672(18) 0.51190(16) 0.66621(10) 0.0452(7) Uani 1 1 d . . . . .
C00W C -0.10733(18) 0.59254(14) 0.59119(10) 0.0421(7) Uani 1 1 d . . . . .
H00W H -0.141509 0.566008 0.573588 0.050 Uiso 1 1 calc R U . . .
C00X C 0.05524(18) 0.70225(14) 0.67408(10) 0.0424(7) Uani 1 1 d . . . . .
C00Y C 0.18355(19) 0.70232(14) 0.71008(10) 0.0448(7) Uani 1 1 d . . . . .
C00Z C 0.0090(2) 0.41795(15) 0.53908(11) 0.0515(8) Uani 1 1 d . . . . .
H00Z H -0.020560 0.382635 0.528499 0.062 Uiso 1 1 calc R U . . .
C010 C 0.22840(18) 0.47434(15) 0.54392(10) 0.0432(7) Uani 1 1 d . . . . .
C011 C 0.09381(19) 0.41987(15) 0.53518(11) 0.0482(7) Uani 1 1 d . . . . .
H011 H 0.122008 0.386095 0.521223 0.058 Uiso 1 1 calc R U . . .
C012 C -0.22573(18) 0.66940(14) 0.60260(11) 0.0446(7) Uani 1 1 d . . . . .
C013 C 0.0350(2) 0.76063(16) 0.69374(12) 0.0539(8) Uani 1 1 d . . . . .
H013 H -0.015811 0.779709 0.687553 0.065 Uiso 1 1 calc R U . . .
C014 C 0.13726(17) 0.47213(14) 0.55205(9) 0.0396(6) Uani 1 1 d . . . . .
C015 C 0.1663(2) 0.76058(16) 0.73096(11) 0.0538(8) Uani 1 1 d . . . . .
H015 H 0.205052 0.779732 0.750538 0.065 Uiso 1 1 calc R U . . .
C016 C 0.27961(19) 0.42891(15) 0.56545(11) 0.0482(7) Uani 1 1 d . . . . .
C017 C 0.36527(19) 0.48614(17) 0.66929(11) 0.0519(8) Uani 1 1 d . . . . .
H017 H 0.377455 0.453339 0.690188 0.062 Uiso 1 1 calc R U . . .
C018 C 0.32754(19) 0.58599(15) 0.61162(10) 0.0447(7) Uani 1 1 d . . . . .
C019 C 0.0918(2) 0.78992(16) 0.72268(12) 0.0592(9) Uani 1 1 d . . . . .
H019 H 0.079818 0.829146 0.736434 0.071 Uiso 1 1 calc R U . . .
C01A C 0.2613(2) 0.66796(16) 0.72249(12) 0.0554(9) Uani 1 1 d . . . . .
C01B C 0.42508(19) 0.51142(17) 0.63983(11) 0.0520(8) Uani 1 1 d . . . . .
C01C C 0.40751(19) 0.56288(17) 0.61085(11) 0.0530(8) Uani 1 1 d . . . . .
H01C H 0.447856 0.581005 0.591748 0.064 Uiso 1 1 calc R U . . .
C01D C -0.2651(2) 0.70959(17) 0.63423(12) 0.0593(9) Uani 1 1 d . . . . .
H01D H -0.238154 0.721177 0.661780 0.071 Uiso 1 1 calc R U . . .
C01E C 0.0891(2) 0.47446(17) 0.70264(12) 0.0565(8) Uani 1 1 d . . . . .
H01E H 0.031916 0.479668 0.702037 0.068 Uiso 1 1 calc R U . . .
C01G C 0.3460(2) 0.5080(2) 0.49719(13) 0.0655(10) Uani 1 1 d . . . . .
H01G H 0.369403 0.534902 0.474833 0.079 Uiso 1 1 calc R U . . .
C01H C 0.3392(2) 0.67505(18) 0.55286(13) 0.0693(10) Uani 1 1 d . . . . .
H01H H 0.395620 0.674714 0.546335 0.083 Uiso 1 1 calc R U . . .
C01I C 0.3618(2) 0.42260(18) 0.55281(14) 0.0620(9) Uani 1 1 d . . . . .
H01I H 0.395295 0.392190 0.567161 0.074 Uiso 1 1 calc R U . . .
C01J C -0.2684(2) 0.65155(18) 0.56312(13) 0.0631(10) Uani 1 1 d . . . . .
H01J H -0.244155 0.623230 0.542053 0.076 Uiso 1 1 calc R U . . .
C01K C 0.3375(2) 0.6871(2) 0.70608(14) 0.0671(10) Uani 1 1 d . . . . .
C01L C 0.3929(2) 0.4618(2) 0.51896(14) 0.0710(11) Uani 1 1 d . . . . .
H01L H 0.447982 0.457019 0.510176 0.085 Uiso 1 1 calc R U . . .
C01M C -0.3438(2) 0.7327(2) 0.62533(15) 0.0749(12) Uani 1 1 d . . . . .
H01M H -0.369185 0.759862 0.646721 0.090 Uiso 1 1 calc R U . . .
C01N C 0.5083(2) 0.4793(2) 0.63508(13) 0.0639(10) Uani 1 1 d . . . . .
C01O C 0.2554(3) 0.61875(18) 0.75574(14) 0.0792(13) Uani 1 1 d . . . . .
C01P C 0.2117(2) 0.43635(19) 0.71949(12) 0.0645(10) Uani 1 1 d . . . . .
H01P H 0.255307 0.412464 0.731591 0.077 Uiso 1 1 calc R U . . .
C01Q C -0.3470(2) 0.6751(2) 0.55416(15) 0.0785(12) Uani 1 1 d . . . . .
H01Q H -0.374580 0.663210 0.526883 0.094 Uiso 1 1 calc R U . . .
C01R C 0.2816(3) 0.7142(2) 0.53352(15) 0.0807(12) Uani 1 1 d . . . . .
H01R H 0.290507 0.746162 0.511458 0.097 Uiso 1 1 calc R U . . .
C01S C -0.3841(2) 0.7156(2) 0.58528(15) 0.0753(11) Uani 1 1 d . . . . .
H01S H -0.436760 0.731553 0.579145 0.090 Uiso 1 1 calc R U . . .
C01T C 0.1300(2) 0.42707(19) 0.72800(13) 0.0692(10) Uani 1 1 d . . . . .
H01T H 0.106222 0.395712 0.746793 0.083 Uiso 1 1 calc R U . . .
C01U C 0.2061(2) 0.69649(17) 0.55351(13) 0.0658(10) Uani 1 1 d . . . . .
H01U H 0.155462 0.715141 0.546129 0.079 Uiso 1 1 calc R U . . .
C01V C 0.2896(3) 0.34334(19) 0.62030(17) 0.0897(14) Uani 1 1 d . . . . .
H01A H 0.306336 0.313415 0.596613 0.135 Uiso 1 1 calc R U . . .
H01B H 0.256561 0.321787 0.643406 0.135 Uiso 1 1 calc R U . . .
H01F H 0.337737 0.361254 0.635005 0.135 Uiso 1 1 calc R U . . .
C01X C 0.4103(3) 0.6563(3) 0.72091(19) 0.0993(17) Uani 1 1 d . . . . .
H01X H 0.461904 0.668639 0.709679 0.119 Uiso 1 1 calc R U . . .
C01Y C 0.2388(3) 0.5918(2) 0.44951(14) 0.0886(14) Uani 1 1 d . . . . .
H01K H 0.256115 0.563069 0.425193 0.133 Uiso 1 1 calc R U . . .
H01N H 0.284868 0.617808 0.459017 0.133 Uiso 1 1 calc R U . . .
H01O H 0.195205 0.618761 0.437958 0.133 Uiso 1 1 calc R U . . .
C01Z C 0.3291(5) 0.5885(2) 0.7702(2) 0.116(2) Uani 1 1 d . . . . .
H01Z H 0.327234 0.555397 0.791961 0.140 Uiso 1 1 calc R U . . .
C020 C 0.4022(5) 0.6076(3) 0.7524(3) 0.128(3) Uani 1 1 d . . . . .
H020 H 0.449890 0.586476 0.762118 0.154 Uiso 1 1 calc R U . . .
C022 C 0.4125(3) 0.7645(3) 0.6596(2) 0.127(2) Uani 1 1 d . . . . .
H02A H 0.401039 0.798529 0.637965 0.191 Uiso 1 1 calc R U . . .
H02B H 0.445771 0.732601 0.644365 0.191 Uiso 1 1 calc R U . . .
H02C H 0.441811 0.781127 0.686191 0.191 Uiso 1 1 calc R U . . .
C023 C 0.1687(5) 0.5625(3) 0.80993(17) 0.152(3) Uani 1 1 d . . . . .
H02D H 0.189004 0.520918 0.801412 0.227 Uiso 1 1 calc R U . . .
H02E H 0.111139 0.559553 0.817977 0.227 Uiso 1 1 calc R U . . .
H02F H 0.199380 0.578199 0.836361 0.227 Uiso 1 1 calc R U . . .
O2 O 0.64022(15) 0.35245(15) 0.65086(11) 0.0764(7) Uani 1 1 d G . . . .
H2A H 0.690064 0.360505 0.658399 0.115 Uiso 1 1 d G U . . .
H2B H 0.638978 0.336285 0.623532 0.115 Uiso 1 1 d G U . . .
F2 F 0.79813(14) 0.37518(14) 0.68452(10) 0.1016(8) Uani 1 1 d . . . . .
F1 F 0.60563(15) 0.29392(14) 0.56469(9) 0.1008(8) Uani 1 1 d . . . . .
F8 F 0.89174(15) 0.43066(12) 0.72401(7) 0.0831(7) Uani 1 1 d . . . . .
F4 F 0.51496(15) 0.33374(14) 0.51315(9) 0.1098(10) Uani 1 1 d . . . . .
F7 F 0.8582(2) 0.46296(14) 0.65292(9) 0.1274(12) Uani 1 1 d . . . . .
F6 F 0.92950(16) 0.37256(13) 0.66169(11) 0.1092(9) Uani 1 1 d . . . . .
F5 F 0.46987(16) 0.28063(16) 0.57627(10) 0.1205(11) Uani 1 1 d . . . . .
B2 B 0.8701(3) 0.4109(2) 0.67984(15) 0.0571(10) Uani 1 1 d . . . . .
F3 F 0.5365(3) 0.22945(17) 0.51978(13) 0.1566(14) Uani 1 1 d . . . . .
B1 B 0.5303(3) 0.2846(2) 0.54350(16) 0.0680(12) Uani 1 1 d . . . . .

loop_
_atom_site_aniso_label
_atom_site_aniso_U_11
_atom_site_aniso_U_22
_atom_site_aniso_U_33
_atom_site_aniso_U_23
_atom_site_aniso_U_13
_atom_site_aniso_U_12
Zn01 0.0371(2) 0.0499(2) 0.0520(2) 0.00106(17) -0.00023(15) -0.00021(16)
O002 0.0571(14) 0.0606(15) 0.0681(15) 0.0116(12) -0.0056(12) 0.0045(11)
N1 0.0349(13) 0.0434(14) 0.0361(12) 0.0006(11) -0.0011(10) -0.0032(10)
N2 0.0378(13) 0.0388(13) 0.0412(13) -0.0029(11) 0.0000(10) -0.0019(10)
N3 0.0435(14) 0.0411(13) 0.0372(13) -0.0019(11) -0.0025(10) -0.0035(11)
O11 0.0554(14) 0.0830(17) 0.0560(13) 0.0219(13) -0.0015(11) -0.0144(13)
N5 0.0401(14) 0.0469(14) 0.0422(13) -0.0015(12) -0.0011(11) -0.0049(11)
N00C 0.0463(15) 0.0544(16) 0.0541(16) 0.0015(13) 0.0059(12) -0.0069(13)
N4 0.0368(14) 0.0547(16) 0.0493(14) 0.0007(12) 0.0020(11) -0.0030(12)
N00F 0.0396(14) 0.0574(16) 0.0438(14) 0.0034(13) -0.0002(11) -0.0006(12)
N6 0.0486(16) 0.0536(16) 0.0554(16) 0.0017(14) 0.0033(13) 0.0006(13)
O13 0.0457(15) 0.107(2) 0.091(2) 0.0014(18) 0.0049(13) -0.0091(14)
O10 0.0530(16) 0.106(2) 0.093(2) 0.0213(18) 0.0066(14) 0.0229(15)
C00M 0.0367(15) 0.0427(16) 0.0363(14) 0.0011(13) -0.0010(12) -0.0018(13)
O00N 0.0482(15) 0.121(2) 0.0905(19) 0.0109(18) 0.0166(14) 0.0099(15)
C00O 0.0418(16) 0.0420(16) 0.0451(16) -0.0059(13) 0.0018(13) 0.0004(13)
C00P 0.0365(15) 0.0399(16) 0.0380(15) -0.0014(13) 0.0026(12) -0.0028(12)
C00Q 0.0399(16) 0.0431(16) 0.0391(15) -0.0018(13) 0.0026(12) -0.0034(13)
C00R 0.0370(16) 0.0492(18) 0.0563(18) -0.0063(15) -0.0003(14) -0.0076(14)
O12 0.158(3) 0.080(2) 0.0705(19) 0.0228(16) -0.025(2) -0.040(2)
C00T 0.0382(15) 0.0434(16) 0.0416(15) 0.0024(13) 0.0049(13) -0.0003(13)
C00U 0.0437(17) 0.066(2) 0.0405(16) -0.0041(16) 0.0021(13) -0.0105(16)
C00V 0.0379(16) 0.0584(19) 0.0394(15) -0.0039(15) -0.0011(13) -0.0048(14)
C00W 0.0371(15) 0.0473(17) 0.0418(16) -0.0034(14) -0.0020(12) -0.0035(13)
C00X 0.0445(17) 0.0422(17) 0.0405(16) -0.0034(13) 0.0027(13) -0.0045(14)
C00Y 0.0519(18) 0.0438(17) 0.0386(16) -0.0009(14) -0.0040(14) -0.0054(14)
C00Z 0.0490(19) 0.0462(18) 0.0592(19) -0.0126(15) -0.0001(15) -0.0090(15)
C010 0.0378(16) 0.0503(18) 0.0414(16) -0.0107(14) 0.0016(12) -0.0032(13)
C011 0.0477(18) 0.0465(18) 0.0504(18) -0.0043(15) 0.0057(14) -0.0005(14)
C012 0.0370(16) 0.0448(17) 0.0519(18) -0.0013(14) 0.0018(13) -0.0009(13)
C013 0.0475(18) 0.0516(19) 0.063(2) -0.0121(16) -0.0020(15) 0.0008(15)
C014 0.0410(16) 0.0425(16) 0.0353(14) -0.0008(13) 0.0021(12) 0.0006(13)
C015 0.060(2) 0.0515(19) 0.0500(18) -0.0090(16) -0.0079(15) -0.0093(16)
C016 0.0424(17) 0.0516(19) 0.0506(18) -0.0088(15) 0.0003(14) -0.0013(14)
C017 0.0450(19) 0.067(2) 0.0434(17) -0.0001(16) -0.0054(14) 0.0035(16)
C018 0.0426(16) 0.0504(18) 0.0411(16) -0.0051(14) 0.0009(13) -0.0076(14)
C019 0.064(2) 0.0467(19) 0.067(2) -0.0186(17) -0.0006(17) -0.0025(17)
C01A 0.060(2) 0.051(2) 0.0555(19) -0.0128(16) -0.0220(16) 0.0003(16)
C01B 0.0387(17) 0.069(2) 0.0484(18) -0.0073(17) -0.0059(14) -0.0019(15)
C01C 0.0413(17) 0.069(2) 0.0491(18) -0.0072(17) 0.0056(14) -0.0104(16)
C01D 0.0451(18) 0.064(2) 0.068(2) -0.0194(18) -0.0009(16) 0.0012(16)
C01E 0.0448(18) 0.064(2) 0.061(2) 0.0010(18) 0.0049(16) -0.0093(16)
C01G 0.053(2) 0.087(3) 0.056(2) -0.010(2) 0.0159(17) -0.019(2)
C01H 0.067(2) 0.068(2) 0.072(2) 0.013(2) 0.024(2) -0.012(2)
C01I 0.0453(19) 0.067(2) 0.074(2) -0.016(2) -0.0039(17) 0.0045(17)
C01J 0.0466(19) 0.078(3) 0.065(2) -0.0197(19) -0.0042(16) 0.0161(18)
C01K 0.064(2) 0.070(2) 0.067(2) -0.020(2) -0.0236(19) 0.0108(19)
C01L 0.044(2) 0.086(3) 0.083(3) -0.022(2) 0.0096(19) -0.003(2)
C01M 0.048(2) 0.074(3) 0.102(3) -0.032(2) 0.003(2) 0.0105(18)
C01N 0.0406(19) 0.089(3) 0.062(2) -0.005(2) -0.0031(17) 0.0026(18)
C01O 0.132(4) 0.045(2) 0.060(2) -0.0057(19) -0.048(3) 0.002(2)
C01P 0.061(2) 0.073(2) 0.060(2) 0.0234(19) 0.0033(17) 0.0052(19)
C01Q 0.053(2) 0.101(3) 0.081(3) -0.026(2) -0.020(2) 0.018(2)
C01R 0.088(3) 0.070(3) 0.083(3) 0.027(2) 0.021(2) 0.000(2)
C01S 0.043(2) 0.081(3) 0.101(3) -0.018(2) -0.009(2) 0.0170(19)
C01T 0.068(3) 0.070(2) 0.069(2) 0.017(2) 0.0148(19) -0.008(2)
C01U 0.076(3) 0.056(2) 0.065(2) 0.0135(19) 0.0101(19) 0.0064(19)
C01V 0.089(3) 0.061(3) 0.120(4) 0.023(2) -0.025(3) 0.006(2)
C01X 0.071(3) 0.111(4) 0.115(4) -0.057(3) -0.045(3) 0.030(3)
C01Y 0.089(3) 0.110(4) 0.066(2) 0.032(2) -0.009(2) -0.040(3)
C01Z 0.201(7) 0.055(3) 0.093(4) -0.019(3) -0.090(5) 0.028(4)
C020 0.151(6) 0.098(5) 0.136(6) -0.057(4) -0.096(5) 0.065(5)
C022 0.062(3) 0.173(6) 0.147(5) -0.010(4) 0.029(3) -0.027(3)
C023 0.294(9) 0.087(4) 0.074(3) 0.034(3) -0.040(4) -0.075(5)
O2 0.0490(15) 0.085(2) 0.095(2) -0.0026(17) -0.0055(13) 0.0043(14)
F2 0.0631(15) 0.123(2) 0.119(2) -0.0221(17) -0.0006(14) -0.0220(15)
F1 0.0700(15) 0.138(2) 0.0949(17) 0.0219(16) -0.0183(13) -0.0201(15)
F8 0.0958(17) 0.0887(16) 0.0649(13) -0.0049(12) -0.0120(12) -0.0050(13)
F4 0.0780(17) 0.151(2) 0.1005(18) 0.0575(18) 0.0202(14) 0.0398(16)
F7 0.225(4) 0.0873(19) 0.0695(16) 0.0235(15) 0.0205(19) 0.035(2)
F6 0.0833(17) 0.0882(18) 0.156(3) -0.0357(17) 0.0351(17) 0.0065(14)
F5 0.0745(16) 0.162(3) 0.125(2) 0.064(2) 0.0344(16) 0.0278(17)
B2 0.062(3) 0.054(2) 0.056(2) -0.001(2) 0.0040(19) -0.003(2)
F3 0.186(4) 0.118(3) 0.165(3) -0.050(2) -0.022(3) -0.001(2)
B1 0.050(2) 0.083(3) 0.071(3) 0.015(3) -0.002(2) 0.006(2)

loop_
_atom_type_symbol
_atom_type_description
_atom_type_scat_dispersion_real
_atom_type_scat_dispersion_imag
_atom_type_scat_source
C C 0.0033 0.0016 'International Tables Vol C Tables 4.2.6.8 and 6.1.1.4'
H H 0.0000 0.0000 'International Tables Vol C Tables 4.2.6.8 and 6.1.1.4'
B B 0.0013 0.0007 'International Tables Vol C Tables 4.2.6.8 and 6.1.1.4'
F F 0.0171 0.0103 'International Tables Vol C Tables 4.2.6.8 and 6.1.1.4'
N N 0.0061 0.0033 'International Tables Vol C Tables 4.2.6.8 and 6.1.1.4'
O O 0.0106 0.0060 'International Tables Vol C Tables 4.2.6.8 and 6.1.1.4'
Zn Zn 0.2839 1.4301 'International Tables Vol C Tables 4.2.6.8 and 6.1.1.4'

loop_
_geom_angle_atom_site_label_1
_geom_angle_atom_site_label_2
_geom_angle_atom_site_label_3
_geom_angle
_geom_angle_site_symmetry_1
_geom_angle_site_symmetry_3
_geom_angle_publ_flag
N2 Zn01 N1 76.20(9) . . ?
N2 Zn01 N3 76.70(9) . . ?
N2 Zn01 N5 175.73(10) . . ?
N2 Zn01 N4 102.25(9) . . ?
N2 Zn01 N6 108.50(10) . . ?
N3 Zn01 N1 152.86(8) . . ?
N5 Zn01 N1 101.16(9) . . ?
N5 Zn01 N3 105.98(9) . . ?
N5 Zn01 N4 74.13(9) . . ?
N5 Zn01 N6 74.97(10) . . ?
N4 Zn01 N1 87.38(9) . . ?
N4 Zn01 N3 99.95(9) . . ?
N6 Zn01 N1 96.03(9) . . ?
N6 Zn01 N3 90.97(9) . . ?
N6 Zn01 N4 148.99(10) . . ?
C016 O002 C01V 117.4(3) . . ?
C00M N1 Zn01 107.60(17) . . ?
C014 N1 Zn01 130.49(18) . . ?
C014 N1 C00M 118.1(2) . . ?
C00P N2 Zn01 120.22(19) . . ?
C00Q N2 Zn01 119.59(19) . . ?
C00Q N2 C00P 120.2(2) . . ?
C00X N3 Zn01 110.12(17) . . ?
C00Y N3 Zn01 130.5(2) . . ?
C00Y N3 C00X 118.5(2) . . ?
C00U O11 C01Y 117.7(3) . . ?
C00V N5 Zn01 120.3(2) . . ?
C00V N5 C018 119.7(3) . . ?
C018 N5 Zn01 119.6(2) . . ?
N6 N00C C018 118.6(2) . . ?
C01H N00C N6 110.6(3) . . ?
C01H N00C C018 130.8(3) . . ?
N00F N4 Zn01 113.57(18) . . ?
C01E N4 Zn01 141.5(2) . . ?
C01E N4 N00F 104.8(3) . . ?
N4 N00F C00V 117.9(2) . . ?
C01P N00F N4 111.1(3) . . ?
C01P N00F C00V 130.6(3) . . ?
N00C N6 Zn01 113.73(19) . . ?
C01U N6 Zn01 140.9(3) . . ?
C01U N6 N00C 105.3(3) . . ?
C01K O13 C022 119.8(4) . . ?
C01N O10 H10 109.5 . . ?
N1 C00M C00P 116.2(2) . . ?
N1 C00M C00R 122.5(3) . . ?
C00R C00M C00P 121.3(3) . . ?
C00Q C00O H00O 119.8 . . ?
C00Q C00O C00T 120.4(3) . . ?
C00T C00O H00O 119.8 . . ?
N2 C00P C00M 115.3(2) . . ?
N2 C00P C00W 120.7(3) . . ?
C00W C00P C00M 124.0(3) . . ?
N2 C00Q C00O 121.0(3) . . ?
N2 C00Q C00X 116.0(3) . . ?
C00O C00Q C00X 123.0(3) . . ?
C00M C00R H00R 120.6 . . ?
C00Z C00R C00M 118.8(3) . . ?
C00Z C00R H00R 120.6 . . ?
C01O O12 C023 119.2(5) . . ?
C00O C00T C012 120.5(3) . . ?
C00W C00T C00O 117.0(3) . . ?
C00W C00T C012 122.4(3) . . ?
O11 C00U C010 115.6(3) . . ?
O11 C00U C01G 123.9(3) . . ?
C01G C00U C010 120.5(3) . . ?
N5 C00V N00F 113.9(3) . . ?
N5 C00V C017 122.6(3) . . ?
C017 C00V N00F 123.4(3) . . ?
C00P C00W C00T 120.6(3) . . ?
C00P C00W H00W 119.7 . . ?
C00T C00W H00W 119.7 . . ?
N3 C00X C00Q 115.9(2) . . ?
N3 C00X C013 122.4(3) . . ?
C013 C00X C00Q 121.7(3) . . ?
N3 C00Y C015 121.4(3) . . ?
N3 C00Y C01A 118.9(3) . . ?
C015 C00Y C01A 119.5(3) . . ?
C00R C00Z H00Z 120.5 . . ?
C011 C00Z C00R 118.9(3) . . ?
C011 C00Z H00Z 120.5 . . ?
C00U C010 C014 121.3(3) . . ?
C00U C010 C016 118.3(3) . . ?
C016 C010 C014 119.6(3) . . ?
C00Z C011 H011 120.0 . . ?
C00Z C011 C014 120.0(3) . . ?
C014 C011 H011 120.0 . . ?
C01D C012 C00T 120.5(3) . . ?
C01J C012 C00T 121.5(3) . . ?
C01J C012 C01D 118.0(3) . . ?
C00X C013 H013 120.7 . . ?
C019 C013 C00X 118.6(3) . . ?
C019 C013 H013 120.7 . . ?
N1 C014 C010 120.2(3) . . ?
N1 C014 C011 121.6(3) . . ?
C011 C014 C010 118.1(3) . . ?
C00Y C015 H015 120.1 . . ?
C019 C015 C00Y 119.8(3) . . ?
C019 C015 H015 120.1 . . ?
O002 C016 C010 114.9(3) . . ?
O002 C016 C01I 123.9(3) . . ?
C01I C016 C010 121.2(3) . . ?
C00V C017 H017 121.5 . . ?
C00V C017 C01B 116.9(3) . . ?
C01B C017 H017 121.5 . . ?
N5 C018 N00C 112.8(3) . . ?
N5 C018 C01C 122.6(3) . . ?
C01C C018 N00C 124.5(3) . . ?
C013 C019 H019 120.4 . . ?
C015 C019 C013 119.2(3) . . ?
C015 C019 H019 120.4 . . ?
C01K C01A C00Y 122.2(3) . . ?
C01K C01A C01O 120.3(4) . . ?
C01O C01A C00Y 117.2(4) . . ?
C017 C01B C01C 121.0(3) . . ?
C017 C01B C01N 120.4(3) . . ?
C01C C01B C01N 118.4(3) . . ?
C018 C01C C01B 117.0(3) . . ?
C018 C01C H01C 121.5 . . ?
C01B C01C H01C 121.5 . . ?
C012 C01D H01D 119.6 . . ?
C01M C01D C012 120.9(3) . . ?
C01M C01D H01D 119.6 . . ?
N4 C01E H01E 124.3 . . ?
N4 C01E C01T 111.4(3) . . ?
C01T C01E H01E 124.3 . . ?
C00U C01G H01G 120.7 . . ?
C01L C01G C00U 118.5(3) . . ?
C01L C01G H01G 120.7 . . ?
N00C C01H H01H 126.5 . . ?
C01R C01H N00C 106.9(3) . . ?
C01R C01H H01H 126.5 . . ?
C016 C01I H01I 120.6 . . ?
C01L C01I C016 118.8(4) . . ?
C01L C01I H01I 120.6 . . ?
C012 C01J H01J 119.5 . . ?
C012 C01J C01Q 121.0(3) . . ?
C01Q C01J H01J 119.5 . . ?
O13 C01K C01A 115.5(3) . . ?
O13 C01K C01X 123.6(5) . . ?
C01A C01K C01X 120.8(5) . . ?
C01G C01L H01L 118.6 . . ?
C01I C01L C01G 122.7(3) . . ?
C01I C01L H01L 118.6 . . ?
C01D C01M H01M 119.9 . . ?
C01S C01M C01D 120.1(3) . . ?
C01S C01M H01M 119.9 . . ?
O10 C01N C01B 112.5(3) . . ?
O00N C01N O10 125.2(3) . . ?
O00N C01N C01B 122.3(4) . . ?
O12 C01O C01A 116.0(4) . . ?
O12 C01O C01Z 126.0(5) . . ?
C01A C01O C01Z 118.0(5) . . ?
N00F C01P H01P 126.4 . . ?
N00F C01P C01T 107.2(3) . . ?
C01T C01P H01P 126.4 . . ?
C01J C01Q H01Q 119.9 . . ?
C01S C01Q C01J 120.2(4) . . ?
C01S C01Q H01Q 119.9 . . ?
C01H C01R H01R 127.1 . . ?
C01H C01R C01U 105.9(3) . . ?
C01U C01R H01R 127.1 . . ?
C01M C01S C01Q 119.8(3) . . ?
C01M C01S H01S 120.1 . . ?
C01Q C01S H01S 120.1 . . ?
C01E C01T H01T 127.3 . . ?
C01P C01T C01E 105.4(3) . . ?
C01P C01T H01T 127.3 . . ?
N6 C01U C01R 111.3(4) . . ?
N6 C01U H01U 124.3 . . ?
C01R C01U H01U 124.3 . . ?
O002 C01V H01A 109.5 . . ?
O002 C01V H01B 109.5 . . ?
O002 C01V H01F 109.5 . . ?
H01A C01V H01B 109.5 . . ?
H01A C01V H01F 109.5 . . ?
H01B C01V H01F 109.5 . . ?
C01K C01X H01X 121.3 . . ?
C020 C01X C01K 117.4(6) . . ?
C020 C01X H01X 121.3 . . ?
O11 C01Y H01K 109.5 . . ?
O11 C01Y H01N 109.5 . . ?
O11 C01Y H01O 109.5 . . ?
H01K C01Y H01N 109.5 . . ?
H01K C01Y H01O 109.5 . . ?
H01N C01Y H01O 109.5 . . ?
C01O C01Z H01Z 120.1 . . ?
C020 C01Z C01O 119.8(6) . . ?
C020 C01Z H01Z 120.1 . . ?
C01X C020 H020 118.2 . . ?
C01Z C020 C01X 123.6(6) . . ?
C01Z C020 H020 118.2 . . ?
O13 C022 H02A 109.5 . . ?
O13 C022 H02B 109.5 . . ?
O13 C022 H02C 109.5 . . ?
H02A C022 H02B 109.5 . . ?
H02A C022 H02C 109.5 . . ?
H02B C022 H02C 109.5 . . ?
O12 C023 H02D 109.5 . . ?
O12 C023 H02E 109.5 . . ?
O12 C023 H02F 109.5 . . ?
H02D C023 H02E 109.5 . . ?
H02D C023 H02F 109.5 . . ?
H02E C023 H02F 109.5 . . ?
H2A O2 H2B 109.5 . . ?
F8 B2 F2 106.7(3) . . ?
F7 B2 F2 111.8(4) . . ?
F7 B2 F8 108.4(3) . . ?
F7 B2 F6 111.2(3) . . ?
F6 B2 F2 108.2(3) . . ?
F6 B2 F8 110.5(3) . . ?
F4 B1 F1 109.4(4) . . ?
F5 B1 F1 110.1(4) . . ?
F5 B1 F4 110.6(4) . . ?
F3 B1 F1 106.2(4) . . ?
F3 B1 F4 109.9(4) . . ?
F3 B1 F5 110.5(4) . . ?

loop_
_geom_bond_atom_site_label_1
_geom_bond_atom_site_label_2
_geom_bond_distance
_geom_bond_site_symmetry_2
_geom_bond_publ_flag
Zn01 N1 2.319(2) . ?
Zn01 N2 2.013(2) . ?
Zn01 N3 2.273(2) . ?
Zn01 N5 2.097(2) . ?
Zn01 N4 2.184(3) . ?
Zn01 N6 2.130(3) . ?
O002 C016 1.364(4) . ?
O002 C01V 1.424(4) . ?
N1 C00M 1.356(3) . ?
N1 C014 1.343(4) . ?
N2 C00P 1.347(4) . ?
N2 C00Q 1.340(4) . ?
N3 C00X 1.349(4) . ?
N3 C00Y 1.342(4) . ?
O11 C00U 1.365(4) . ?
O11 C01Y 1.433(4) . ?
N5 C00V 1.326(4) . ?
N5 C018 1.327(4) . ?
N00C N6 1.369(4) . ?
N00C C018 1.400(4) . ?
N00C C01H 1.363(4) . ?
N4 N00F 1.362(3) . ?
N4 C01E 1.321(4) . ?
N00F C00V 1.405(4) . ?
N00F C01P 1.352(4) . ?
N6 C01U 1.316(4) . ?
O13 C01K 1.366(5) . ?
O13 C022 1.429(5) . ?
O10 H10 0.8200 . ?
O10 C01N 1.311(5) . ?
C00M C00P 1.483(4) . ?
C00M C00R 1.385(4) . ?
O00N C01N 1.197(4) . ?
C00O H00O 0.9300 . ?
C00O C00Q 1.384(4) . ?
C00O C00T 1.394(4) . ?
C00P C00W 1.383(4) . ?
C00Q C00X 1.488(4) . ?
C00R H00R 0.9300 . ?
C00R C00Z 1.379(4) . ?
O12 C01O 1.344(6) . ?
O12 C023 1.432(5) . ?
C00T C00W 1.392(4) . ?
C00T C012 1.482(4) . ?
C00U C010 1.399(4) . ?
C00U C01G 1.394(4) . ?
C00V C017 1.381(4) . ?
C00W H00W 0.9300 . ?
C00X C013 1.383(4) . ?
C00Y C015 1.385(4) . ?
C00Y C01A 1.489(4) . ?
C00Z H00Z 0.9300 . ?
C00Z C011 1.375(4) . ?
C010 C014 1.491(4) . ?
C010 C016 1.402(4) . ?
C011 H011 0.9300 . ?
C011 C014 1.385(4) . ?
C012 C01D 1.387(4) . ?
C012 C01J 1.372(4) . ?
C013 H013 0.9300 . ?
C013 C019 1.378(4) . ?
C015 H015 0.9300 . ?
C015 C019 1.370(5) . ?
C016 C01I 1.382(4) . ?
C017 H017 0.9300 . ?
C017 C01B 1.385(4) . ?
C018 C01C 1.379(4) . ?
C019 H019 0.9300 . ?
C01A C01K 1.375(5) . ?
C01A C01O 1.403(5) . ?
C01B C01C 1.387(5) . ?
C01B C01N 1.508(5) . ?
C01C H01C 0.9300 . ?
C01D H01D 0.9300 . ?
C01D C01M 1.383(5) . ?
C01E H01E 0.9300 . ?
C01E C01T 1.393(5) . ?
C01G H01G 0.9300 . ?
C01G C01L 1.377(5) . ?
C01H H01H 0.9300 . ?
C01H C01R 1.357(5) . ?
C01I H01I 0.9300 . ?
C01I C01L 1.362(5) . ?
C01J H01J 0.9300 . ?
C01J C01Q 1.385(5) . ?
C01K C01X 1.406(6) . ?
C01L H01L 0.9300 . ?
C01M H01M 0.9300 . ?
C01M C01S 1.362(5) . ?
C01O C01Z 1.410(7) . ?
C01P H01P 0.9300 . ?
C01P C01T 1.356(5) . ?
C01Q H01Q 0.9300 . ?
C01Q C01S 1.366(5) . ?
C01R H01R 0.9300 . ?
C01R C01U 1.395(5) . ?
C01S H01S 0.9300 . ?
C01T H01T 0.9300 . ?
C01U H01U 0.9300 . ?
C01V H01A 0.9600 . ?
C01V H01B 0.9600 . ?
C01V H01F 0.9600 . ?
C01X H01X 0.9300 . ?
C01X C020 1.364(9) . ?
C01Y H01K 0.9600 . ?
C01Y H01N 0.9600 . ?
C01Y H01O 0.9600 . ?
C01Z H01Z 0.9300 . ?
C01Z C020 1.346(9) . ?
C020 H020 0.9300 . ?
C022 H02A 0.9600 . ?
C022 H02B 0.9600 . ?
C022 H02C 0.9600 . ?
C023 H02D 0.9600 . ?
C023 H02E 0.9600 . ?
C023 H02F 0.9600 . ?
O2 H2A 0.8500 . ?
O2 H2B 0.8496 . ?
F2 B2 1.388(5) . ?
F1 B1 1.372(5) . ?
F8 B2 1.371(5) . ?
F4 B1 1.367(5) . ?
F7 B2 1.347(5) . ?
F6 B2 1.353(5) . ?
F5 B1 1.354(5) . ?
F3 B1 1.341(6) . ?

loop_
_geom_hbond_atom_site_label_D
_geom_hbond_atom_site_label_H
_geom_hbond_atom_site_label_A
_geom_hbond_distance_DH
_geom_hbond_distance_HA
_geom_hbond_distance_DA
_geom_hbond_angle_DHA
_geom_hbond_site_symmetry_A
_geom_hbond_publ_flag
O10 H10 O2 0.82 1.80 2.603(4) 165.0 . yes
O2 H2A F2 0.85 1.92 2.766(3) 171.7 . yes
O2 H2B F1 0.85 1.97 2.802(4) 164.9 . yes

loop_
_geom_torsion_atom_site_label_1
_geom_torsion_atom_site_label_2
_geom_torsion_atom_site_label_3
_geom_torsion_atom_site_label_4
_geom_torsion
_geom_torsion_site_symmetry_1
_geom_torsion_site_symmetry_2
_geom_torsion_site_symmetry_3
_geom_torsion_site_symmetry_4
_geom_torsion_publ_flag
Zn01 N1 C00M C00P 22.9(3) . . . . ?
Zn01 N1 C00M C00R -157.7(2) . . . . ?
Zn01 N1 C014 C010 -31.3(4) . . . . ?
Zn01 N1 C014 C011 151.4(2) . . . . ?
Zn01 N2 C00P C00M 0.9(3) . . . . ?
Zn01 N2 C00P C00W -177.9(2) . . . . ?
Zn01 N2 C00Q C00O 177.2(2) . . . . ?
Zn01 N2 C00Q C00X -4.1(3) . . . . ?
Zn01 N3 C00X C00Q 13.3(3) . . . . ?
Zn01 N3 C00X C013 -167.7(2) . . . . ?
Zn01 N3 C00Y C015 166.0(2) . . . . ?
Zn01 N3 C00Y C01A -18.5(4) . . . . ?
Zn01 N5 C00V N00F -2.9(3) . . . . ?
Zn01 N5 C00V C017 173.8(2) . . . . ?
Zn01 N5 C018 N00C 6.1(3) . . . . ?
Zn01 N5 C018 C01C -171.9(2) . . . . ?
Zn01 N4 N00F C00V -4.8(3) . . . . ?
Zn01 N4 N00F C01P -178.2(2) . . . . ?
Zn01 N4 C01E C01T 177.0(3) . . . . ?
Zn01 N6 C01U C01R -178.9(3) . . . . ?
O002 C016 C01I C01L -178.9(3) . . . . ?
N1 C00M C00P N2 -18.0(4) . . . . ?
N1 C00M C00P C00W 160.8(3) . . . . ?
N1 C00M C00R C00Z 0.3(4) . . . . ?
N2 C00P C00W C00T 1.4(4) . . . . ?
N2 C00Q C00X N3 -7.3(4) . . . . ?
N2 C00Q C00X C013 173.7(3) . . . . ?
N3 C00X C013 C019 -1.8(5) . . . . ?
N3 C00Y C015 C019 0.8(5) . . . . ?
N3 C00Y C01A C01K 109.5(4) . . . . ?
N3 C00Y C01A C01O -76.9(4) . . . . ?
O11 C00U C010 C014 8.9(4) . . . . ?
O11 C00U C010 C016 178.3(3) . . . . ?
O11 C00U C01G C01L -177.1(3) . . . . ?
N5 C00V C017 C01B -3.4(5) . . . . ?
N5 C018 C01C C01B -0.4(5) . . . . ?
N00C N6 C01U C01R -1.0(4) . . . . ?
N00C C018 C01C C01B -178.1(3) . . . . ?
N00C C01H C01R C01U -0.8(5) . . . . ?
N4 N00F C00V N5 5.1(4) . . . . ?
N4 N00F C00V C017 -171.6(3) . . . . ?
N4 N00F C01P C01T 0.5(4) . . . . ?
N4 C01E C01T C01P 0.2(4) . . . . ?
N00F N4 C01E C01T 0.1(4) . . . . ?
N00F C00V C017 C01B 173.0(3) . . . . ?
N00F C01P C01T C01E -0.4(4) . . . . ?
N6 N00C C018 N5 -4.9(4) . . . . ?
N6 N00C C018 C01C 173.0(3) . . . . ?
N6 N00C C01H C01R 0.2(4) . . . . ?
O13 C01K C01X C020 180.0(4) . . . . ?
C00M N1 C014 C010 173.5(2) . . . . ?
C00M N1 C014 C011 -3.8(4) . . . . ?
C00M C00P C00W C00T -177.3(3) . . . . ?
C00M C00R C00Z C011 -2.4(5) . . . . ?
C00O C00Q C00X N3 171.3(3) . . . . ?
C00O C00Q C00X C013 -7.6(5) . . . . ?
C00O C00T C00W C00P -2.5(4) . . . . ?
C00O C00T C012 C01D -25.1(4) . . . . ?
C00O C00T C012 C01J 153.4(3) . . . . ?
C00P N2 C00Q C00O -1.3(4) . . . . ?
C00P N2 C00Q C00X 177.4(2) . . . . ?
C00P C00M C00R C00Z 179.7(3) . . . . ?
C00Q N2 C00P C00M 179.3(2) . . . . ?
C00Q N2 C00P C00W 0.5(4) . . . . ?
C00Q C00O C00T C00W 1.8(4) . . . . ?
C00Q C00O C00T C012 -176.4(3) . . . . ?
C00Q C00X C013 C019 177.1(3) . . . . ?
C00R C00M C00P N2 162.6(3) . . . . ?
C00R C00M C00P C00W -18.6(4) . . . . ?
C00R C00Z C011 C014 1.5(5) . . . . ?
O12 C01O C01Z C020 -178.8(5) . . . . ?
C00T C00O C00Q N2 0.1(4) . . . . ?
C00T C00O C00Q C00X -178.5(3) . . . . ?
C00T C012 C01D C01M 176.3(3) . . . . ?
C00T C012 C01J C01Q -175.9(4) . . . . ?
C00U C010 C014 N1 -73.7(4) . . . . ?
C00U C010 C014 C011 103.6(3) . . . . ?
C00U C010 C016 O002 178.8(3) . . . . ?
C00U C010 C016 C01I -0.5(4) . . . . ?
C00U C01G C01L C01I -1.9(6) . . . . ?
C00V N5 C018 N00C 179.0(2) . . . . ?
C00V N5 C018 C01C 1.0(4) . . . . ?
C00V N00F C01P C01T -171.8(3) . . . . ?
C00V C017 C01B C01C 3.9(5) . . . . ?
C00V C017 C01B C01N -169.9(3) . . . . ?
C00W C00T C012 C01D 156.8(3) . . . . ?
C00W C00T C012 C01J -24.7(5) . . . . ?
C00X N3 C00Y C015 -2.3(4) . . . . ?
C00X N3 C00Y C01A 173.1(3) . . . . ?
C00X C013 C019 C015 0.2(5) . . . . ?
C00Y N3 C00X C00Q -176.1(2) . . . . ?
C00Y N3 C00X C013 2.9(4) . . . . ?
C00Y C015 C019 C013 0.3(5) . . . . ?
C00Y C01A C01K O13 -5.0(5) . . . . ?
C00Y C01A C01K C01X 175.7(3) . . . . ?
C00Y C01A C01O O12 3.5(5) . . . . ?
C00Y C01A C01O C01Z -175.9(3) . . . . ?
C00Z C011 C014 N1 1.7(5) . . . . ?
C00Z C011 C014 C010 -175.6(3) . . . . ?
C010 C00U C01G C01L 1.6(5) . . . . ?
C010 C016 C01I C01L 0.3(5) . . . . ?
C012 C00T C00W C00P 175.7(3) . . . . ?
C012 C01D C01M C01S 0.5(6) . . . . ?
C012 C01J C01Q C01S -1.4(7) . . . . ?
C014 N1 C00M C00P -176.6(2) . . . . ?
C014 N1 C00M C00R 2.8(4) . . . . ?
C014 C010 C016 O002 -11.6(4) . . . . ?
C014 C010 C016 C01I 169.1(3) . . . . ?
C015 C00Y C01A C01K -74.9(4) . . . . ?
C015 C00Y C01A C01O 98.6(4) . . . . ?
C016 C010 C014 N1 117.0(3) . . . . ?
C016 C010 C014 C011 -65.6(4) . . . . ?
C016 C01I C01L C01G 0.9(6) . . . . ?
C017 C01B C01C C018 -2.2(5) . . . . ?
C017 C01B C01N O10 -4.1(5) . . . . ?
C017 C01B C01N O00N 174.4(4) . . . . ?
C018 N5 C00V N00F -175.7(3) . . . . ?
C018 N5 C00V C017 1.0(4) . . . . ?
C018 N00C N6 Zn01 1.6(3) . . . . ?
C018 N00C N6 C01U -177.0(3) . . . . ?
C018 N00C C01H C01R 177.3(3) . . . . ?
C01A C00Y C015 C019 -174.6(3) . . . . ?
C01A C01K C01X C020 -0.8(6) . . . . ?
C01A C01O C01Z C020 0.6(7) . . . . ?
C01C C01B C01N O10 -178.1(3) . . . . ?
C01C C01B C01N O00N 0.4(5) . . . . ?
C01D C012 C01J C01Q 2.6(6) . . . . ?
C01D C01M C01S C01Q 0.8(7) . . . . ?
C01E N4 N00F C00V 173.0(3) . . . . ?
C01E N4 N00F C01P -0.4(3) . . . . ?
C01G C00U C010 C014 -169.9(3) . . . . ?
C01G C00U C010 C016 -0.4(4) . . . . ?
C01H N00C N6 Zn01 179.0(2) . . . . ?
C01H N00C N6 C01U 0.5(4) . . . . ?
C01H N00C C018 N5 178.2(3) . . . . ?
C01H N00C C018 C01C -3.9(5) . . . . ?
C01H C01R C01U N6 1.1(5) . . . . ?
C01J C012 C01D C01M -2.2(5) . . . . ?
C01J C01Q C01S C01M -0.3(7) . . . . ?
C01K C01A C01O O12 177.2(3) . . . . ?
C01K C01A C01O C01Z -2.3(5) . . . . ?
C01K C01X C020 C01Z -0.9(8) . . . . ?
C01N C01B C01C C018 171.8(3) . . . . ?
C01O C01A C01K O13 -178.3(3) . . . . ?
C01O C01A C01K C01X 2.3(5) . . . . ?
C01O C01Z C020 C01X 1.0(8) . . . . ?
C01P N00F C00V N5 177.0(3) . . . . ?
C01P N00F C00V C017 0.4(5) . . . . ?
C01V O002 C016 C010 176.0(3) . . . . ?
C01V O002 C016 C01I -4.8(5) . . . . ?
C01Y O11 C00U C010 -172.6(3) . . . . ?
C01Y O11 C00U C01G 6.1(5) . . . . ?
C022 O13 C01K C01A 173.1(4) . . . . ?
C022 O13 C01K C01X -7.5(6) . . . . ?
C023 O12 C01O C01A -170.9(4) . . . . ?
C023 O12 C01O C01Z 8.5(6) . . . . ?
